data_4036808
loop_
_publ_author_name
'Hua, Guoxiong'
'Du, Junyi'
'Cordes, David B.'
'Slawin, Alexandra M. Z.'
'Woollins, J. Derek'

_publ_section_title
;
 One-Pot Three-Component Condensation Synthesis and Structural Features of
 Organophosphorus-Sulfur Macrocycles.
;
_journal_issue 10
_journal_name_full 'The Journal of organic chemistry'
_journal_page_first 4210
_journal_page_last 4225
_journal_paper_doi 10.1021/acs.joc.6b00573
_journal_volume 81
_journal_year 2016
_chemical_formula_moiety 'C30 H30 O2 P2 S6'
_chemical_formula_sum 'C30 H30 O2 P2 S6'
_chemical_formula_weight 676.87
_space_group_crystal_system triclinic
_space_group_IT_number 2
_space_group_name_Hall '-P 1'
_space_group_name_H-M_alt 'P -1'
_atom_sites_solution_hydrogens geom
_atom_sites_solution_primary direct
_atom_sites_solution_secondary difmap
_cell_angle_alpha 93.773(14)
_cell_angle_beta 99.581(12)
_cell_angle_gamma 102.670(12)
_cell_formula_units_Z 4
_cell_length_a 8.3619(13)
_cell_length_b 16.044(3)
_cell_length_c 24.922(4)
_cell_measurement_reflns_used 11378
_cell_measurement_temperature 125
_cell_measurement_theta_max 29.13
_cell_measurement_theta_min 1.47
_cell_volume 3198.3(10)
_computing_cell_refinement 'CrystalClear-SM Expert 2.0 r5'
_computing_data_collection 'CrystalClear-SM Expert 2.0 r5 (Rigaku, 2010)'
_computing_data_reduction 'CrystalClear-SM Expert 2.0 r5'
_computing_molecular_graphics 'CrystalStructure 4.1'
_computing_publication_material 'CrystalStructure 4.1 (Rigaku, 2014)'
_computing_structure_refinement 'SHELXL97 (Sheldrick, 2008)'
_computing_structure_solution 'SHELXS97 (Sheldrick, 2008)'
_diffrn_ambient_temperature 125
_diffrn_detector_area_resol_mean 29.257
_diffrn_measured_fraction_theta_full 0.994
_diffrn_measured_fraction_theta_max 0.994
_diffrn_measurement_device_type 'Rigaku Saturn70'
_diffrn_measurement_method \w
_diffrn_radiation_type 'Mo K\a'
_diffrn_radiation_wavelength 0.71075
_diffrn_reflns_av_R_equivalents 0.0971
_diffrn_reflns_Laue_measured_fraction_full 0.000
_diffrn_reflns_Laue_measured_fraction_max 0.000
_diffrn_reflns_limit_h_max 9
_diffrn_reflns_limit_h_min -9
_diffrn_reflns_limit_k_max 18
_diffrn_reflns_limit_k_min -19
_diffrn_reflns_limit_l_max 29
_diffrn_reflns_limit_l_min -29
_diffrn_reflns_number 24792
_diffrn_reflns_point_group_measured_fraction_full 0.000
_diffrn_reflns_point_group_measured_fraction_max 0.000
_diffrn_reflns_theta_full 25.000
_diffrn_reflns_theta_max 25.000
_diffrn_reflns_theta_min 0.833
_diffrn_standards_number 0
_exptl_absorpt_coefficient_mu 0.555
_exptl_absorpt_correction_T_max 0.983
_exptl_absorpt_correction_T_min 0.807
_exptl_absorpt_correction_type multi-scan
_exptl_absorpt_process_details 'REQAB (Rigaku, 1998)'
_exptl_crystal_colour colorless
_exptl_crystal_density_diffrn 1.406
_exptl_crystal_density_method 'not measured'
_exptl_crystal_description platelet
_exptl_crystal_F_000 1408.00
_exptl_crystal_size_max 0.090
_exptl_crystal_size_mid 0.090
_exptl_crystal_size_min 0.030
_refine_diff_density_max 0.59
_refine_diff_density_min -0.63
_refine_ls_extinction_method none
_refine_ls_goodness_of_fit_ref 1.125
_refine_ls_hydrogen_treatment constr
_refine_ls_number_parameters 721
_refine_ls_number_reflns 11179
_refine_ls_number_restraints 0
_refine_ls_R_factor_all 0.1595
_refine_ls_R_factor_gt 0.1060
_refine_ls_shift/su_max 0.000
_refine_ls_structure_factor_coef Fsqd
_refine_ls_weighting_details 'w = 1/[\s^2^(Fo^2^)+(0.1147P)^2^+14.8314P] where P=(Fo^2^+2Fc^2^)/3'
_refine_ls_weighting_scheme calc
_refine_ls_wR_factor_gt 0.2399
_refine_ls_wR_factor_ref 0.3003
_reflns_number_gt 7633
_reflns_number_total 11179
_reflns_threshold_expression F^2^>2.0\s(F^2^)
_cod_data_source_file 10.cif
_cod_data_source_block HW329-5-AAA
_cod_depositor_comments
;
The following automatic conversions were performed:

data name '_atom_site_symetry_multiplicity' was replaced with
'_atom_site_symmetry_multiplicity' as specified in the replacement
file
'/home/saulius/struct/COD-crude-data/automatic-downloads/DataCite-retrospective/ACS/depositions/lib/lists/replacement-tags.lst'.

Automatic conversion script
Id: cif_correct_tags 6909 2019-04-08 15:41:33Z antanas 
;
_cod_original_cell_volume 3198.3(9)
_cod_database_code 4036808

loop_
_space_group_symop_id
_space_group_symop_operation_xyz
1 +X,+Y,+Z
2 -X,-Y,-Z

loop_
_atom_site_label
_atom_site_type_symbol
_atom_site_fract_x
_atom_site_fract_y
_atom_site_fract_z
_atom_site_U_iso_or_equiv
_atom_site_adp_type
_atom_site_occupancy
_atom_site_symmetry_multiplicity
_atom_site_calc_flag
_atom_site_refinement_flags
S1 S -0.5134(3) 0.72364(17) 0.62327(9) 0.0338(6) Uani 1 1 d .
S2 S -0.3082(3) 0.77165(16) 0.51814(10) 0.0326(6) Uani 1 1 d .
S3 S -0.3428(3) 0.58170(16) 0.55766(10) 0.0329(6) Uani 1 1 d .
S4 S -0.1041(3) 0.91498(16) 0.75594(9) 0.0313(6) Uani 1 1 d .
S5 S -0.2883(3) 1.00739(17) 0.65161(10) 0.0370(6) Uani 1 1 d .
S6 S 0.1185(3) 1.08154(17) 0.71762(10) 0.0395(6) Uani 1 1 d .
S41 S 0.0764(3) 0.45522(17) 0.84890(9) 0.0357(6) Uani 1 1 d .
S42 S 0.2442(3) 0.53132(16) 0.74199(10) 0.0330(6) Uani 1 1 d .
S43 S 0.3406(3) 0.36214(18) 0.78875(11) 0.0409(7) Uani 1 1 d .
S44 S 0.3772(3) 0.71951(16) 0.95351(10) 0.0334(6) Uani 1 1 d .
S45 S 0.1045(3) 0.76208(16) 0.84957(9) 0.0306(6) Uani 1 1 d .
S46 S 0.4686(3) 0.90625(17) 0.90906(11) 0.0415(7) Uani 1 1 d .
P1 P -0.4593(3) 0.67320(16) 0.55065(9) 0.0278(6) Uani 1 1 d .
P2 P -0.1104(3) 1.03186(16) 0.72451(10) 0.0309(6) Uani 1 1 d .
P41 P 0.1590(3) 0.42022(17) 0.77758(10) 0.0312(6) Uani 1 1 d .
P42 P 0.2802(3) 0.81742(16) 0.92023(9) 0.0291(6) Uani 1 1 d .
O1 O -1.1027(8) 0.5592(5) 0.3933(3) 0.0431(18) Uani 1 1 d .
O2 O -0.3795(10) 1.2332(5) 0.8819(3) 0.056(2) Uani 1 1 d .
O41 O -0.4615(9) 0.2089(5) 0.6361(3) 0.0489(19) Uani 1 1 d .
O42 O -0.1468(9) 0.9170(5) 1.0690(3) 0.0463(19) Uani 1 1 d .
C1 C -0.4333(12) 0.8527(6) 0.5139(4) 0.038(2) Uani 1 1 d .
H1A H -0.5266 0.8354 0.4822 0.045 Uiso 1 1 calc R
H1B H -0.4812 0.8567 0.5475 0.045 Uiso 1 1 calc R
C2 C -0.3252(11) 0.9400(6) 0.5075(4) 0.033(2) Uani 1 1 d .
C3 C -0.3504(13) 0.9705(7) 0.4564(4) 0.039(3) Uani 1 1 d .
H3 H -0.4307 0.9368 0.4270 0.047 Uiso 1 1 calc R
C4 C -0.2592(16) 1.0488(8) 0.4488(4) 0.047(3) Uani 1 1 d .
H4 H -0.2770 1.0700 0.4141 0.057 Uiso 1 1 calc R
C5 C -0.1395(15) 1.0982(8) 0.4917(5) 0.054(3) Uani 1 1 d .
H5 H -0.0770 1.1529 0.4861 0.064 Uiso 1 1 calc R
C6 C -0.1117(13) 1.0680(7) 0.5420(5) 0.042(3) Uani 1 1 d .
H6 H -0.0286 1.1008 0.5710 0.051 Uiso 1 1 calc R
C7 C -0.2058(11) 0.9902(6) 0.5497(4) 0.029(2) Uani 1 1 d .
C8 C -0.1710(15) 0.9593(7) 0.6052(4) 0.042(3) Uani 1 1 d .
H8A H -0.0499 0.9766 0.6204 0.051 Uiso 1 1 calc R
H8B H -0.2062 0.8958 0.6022 0.051 Uiso 1 1 calc R
C9 C -0.3213(11) 0.8617(6) 0.7569(4) 0.032(2) Uani 1 1 d .
H9A H -0.3616 0.8903 0.7866 0.038 Uiso 1 1 calc R
H9B H -0.3932 0.8651 0.7216 0.038 Uiso 1 1 calc R
C10 C -0.3286(10) 0.7710(6) 0.7657(4) 0.031(2) Uani 1 1 d .
C11 C -0.3352(11) 0.7451(6) 0.8183(4) 0.033(2) Uani 1 1 d .
H11 H -0.3343 0.7864 0.8475 0.040 Uiso 1 1 calc R
C12 C -0.3431(12) 0.6608(8) 0.8281(4) 0.045(3) Uani 1 1 d .
H12 H -0.3517 0.6445 0.8637 0.054 Uiso 1 1 calc R
C13 C -0.3384(12) 0.5983(7) 0.7860(4) 0.039(3) Uani 1 1 d .
H13 H -0.3406 0.5405 0.7928 0.047 Uiso 1 1 calc R
C14 C -0.3304(12) 0.6251(6) 0.7337(4) 0.038(2) Uani 1 1 d .
H14 H -0.3292 0.5842 0.7046 0.045 Uiso 1 1 calc R
C15 C -0.3243(10) 0.7085(6) 0.7236(3) 0.026(2) Uani 1 1 d .
C16 C -0.3094(12) 0.7334(7) 0.6665(4) 0.041(3) Uani 1 1 d .
H16A H -0.2484 0.6960 0.6492 0.049 Uiso 1 1 calc R
H16B H -0.2438 0.7935 0.6693 0.049 Uiso 1 1 calc R
C17 C -0.6565(11) 0.6465(6) 0.5048(3) 0.025(2) Uani 1 1 d .
C18 C -0.8093(11) 0.6399(6) 0.5234(4) 0.034(2) Uani 1 1 d .
H18 H -0.8097 0.6537 0.5610 0.041 Uiso 1 1 calc R
C19 C -0.9605(12) 0.6126(7) 0.4859(4) 0.041(3) Uani 1 1 d .
H19 H -1.0633 0.6101 0.4980 0.050 Uiso 1 1 calc R
C20 C -0.9604(11) 0.5896(6) 0.4315(3) 0.029(2) Uani 1 1 d .
C21 C -0.8126(12) 0.5972(6) 0.4150(4) 0.033(2) Uani 1 1 d .
H21 H -0.8140 0.5836 0.3772 0.040 Uiso 1 1 calc R
C22 C -0.6608(11) 0.6234(6) 0.4492(3) 0.030(2) Uani 1 1 d .
H22 H -0.5604 0.6259 0.4356 0.036 Uiso 1 1 calc R
C23 C -1.2582(11) 0.5519(8) 0.4101(4) 0.046(3) Uani 1 1 d .
H23A H -1.2529 0.5296 0.4458 0.055 Uiso 1 1 calc R
H23B H -1.3454 0.5125 0.3832 0.055 Uiso 1 1 calc R
H23C H -1.2841 0.6086 0.4128 0.055 Uiso 1 1 calc R
C24 C -0.2036(11) 1.0947(6) 0.7677(4) 0.032(2) Uani 1 1 d .
C25 C -0.3724(13) 1.0743(6) 0.7715(4) 0.039(2) Uani 1 1 d .
H25 H -0.4454 1.0288 0.7470 0.047 Uiso 1 1 calc R
C26 C -0.4373(13) 1.1160(7) 0.8085(4) 0.042(3) Uani 1 1 d .
H26 H -0.5518 1.0985 0.8108 0.050 Uiso 1 1 calc R
C27 C -0.3309(13) 1.1857(6) 0.8432(4) 0.036(2) Uani 1 1 d .
C28 C -0.1647(13) 1.2096(6) 0.8385(4) 0.038(2) Uani 1 1 d .
H28 H -0.0930 1.2577 0.8612 0.045 Uiso 1 1 calc R
C29 C -0.1020(13) 1.1649(6) 0.8015(4) 0.039(2) Uani 1 1 d .
H29 H 0.0124 1.1823 0.7990 0.047 Uiso 1 1 calc R
C30 C -0.5448(15) 1.2049(8) 0.8920(5) 0.053(3) Uani 1 1 d .
H30A H -0.6253 1.2031 0.8583 0.064 Uiso 1 1 calc R
H30B H -0.5638 1.2449 0.9204 0.064 Uiso 1 1 calc R
H30C H -0.5588 1.1474 0.9043 0.064 Uiso 1 1 calc R
C41 C 0.0592(11) 0.5778(6) 0.7313(4) 0.034(2) Uani 1 1 d .
H41A H -0.0299 0.5404 0.7032 0.041 Uiso 1 1 calc R
H41B H 0.0160 0.5817 0.7658 0.041 Uiso 1 1 calc R
C42 C 0.1082(11) 0.6678(6) 0.7125(4) 0.030(2) Uani 1 1 d .
C43 C 0.0621(13) 0.6782(8) 0.6588(4) 0.043(3) Uani 1 1 d .
H43 H 0.0082 0.6294 0.6334 0.052 Uiso 1 1 calc R
C44 C 0.0930(13) 0.7597(9) 0.6405(4) 0.053(3) Uani 1 1 d .
H44 H 0.0587 0.7662 0.6031 0.064 Uiso 1 1 calc R
C45 C 0.1731(14) 0.8303(9) 0.6769(5) 0.054(3) Uani 1 1 d .
H45 H 0.1916 0.8864 0.6655 0.065 Uiso 1 1 calc R
C46 C 0.2265(13) 0.8174(6) 0.7310(4) 0.039(2) Uani 1 1 d .
H46 H 0.2874 0.8654 0.7561 0.047 Uiso 1 1 calc R
C47 C 0.1949(11) 0.7396(7) 0.7488(4) 0.032(2) Uani 1 1 d .
C48 C 0.2539(11) 0.7300(7) 0.8093(3) 0.032(2) Uani 1 1 d .
H48A H 0.3670 0.7670 0.8226 0.039 Uiso 1 1 calc R
H48B H 0.2585 0.6697 0.8138 0.039 Uiso 1 1 calc R
C49 C 0.1844(13) 0.6415(7) 0.9601(4) 0.042(3) Uani 1 1 d .
H49A H 0.1243 0.6680 0.9849 0.050 Uiso 1 1 calc R
H49B H 0.1104 0.6252 0.9239 0.050 Uiso 1 1 calc R
C50 C 0.2273(11) 0.5627(7) 0.9825(3) 0.031(2) Uani 1 1 d .
C51 C 0.2221(13) 0.5540(7) 1.0380(4) 0.040(2) Uani 1 1 d .
H51 H 0.1995 0.5988 1.0602 0.048 Uiso 1 1 calc R
C52 C 0.2491(12) 0.4817(6) 1.0601(4) 0.034(2) Uani 1 1 d .
H52 H 0.2405 0.4757 1.0973 0.041 Uiso 1 1 calc R
C53 C 0.2892(14) 0.4169(7) 1.0291(4) 0.047(3) Uani 1 1 d .
H53 H 0.3124 0.3676 1.0450 0.056 Uiso 1 1 calc R
C54 C 0.2948(12) 0.4254(7) 0.9741(4) 0.040(2) Uani 1 1 d .
H54 H 0.3186 0.3805 0.9522 0.049 Uiso 1 1 calc R
C55 C 0.2661(11) 0.4984(6) 0.9507(4) 0.029(2) Uani 1 1 d .
C56 C 0.2797(12) 0.5052(6) 0.8918(4) 0.034(2) Uani 1 1 d .
H56A H 0.3651 0.4757 0.8823 0.040 Uiso 1 1 calc R
H56B H 0.3136 0.5663 0.8856 0.040 Uiso 1 1 calc R
C57 C -0.0338(11) 0.3603(6) 0.7349(3) 0.028(2) Uani 1 1 d .
C58 C -0.1878(12) 0.3723(7) 0.7425(4) 0.037(2) Uani 1 1 d .
H58 H -0.1940 0.4135 0.7708 0.045 Uiso 1 1 calc R
C59 C -0.3364(13) 0.3238(7) 0.7082(4) 0.040(3) Uani 1 1 d .
H59 H -0.4414 0.3351 0.7115 0.048 Uiso 1 1 calc R
C60 C -0.3256(12) 0.2603(6) 0.6703(4) 0.033(2) Uani 1 1 d .
C61 C -0.1742(12) 0.2468(6) 0.6633(4) 0.035(2) Uani 1 1 d .
H61 H -0.1694 0.2039 0.6358 0.043 Uiso 1 1 calc R
C62 C -0.0269(12) 0.2949(6) 0.6957(4) 0.037(2) Uani 1 1 d .
H62 H 0.0773 0.2836 0.6914 0.044 Uiso 1 1 calc R
C63 C -0.6206(13) 0.2191(8) 0.6428(5) 0.051(3) Uani 1 1 d .
H63A H -0.7062 0.1703 0.6226 0.061 Uiso 1 1 calc R
H63B H -0.6388 0.2725 0.6286 0.061 Uiso 1 1 calc R
H63C H -0.6273 0.2216 0.6817 0.061 Uiso 1 1 calc R
C64 C 0.1488(11) 0.8483(6) 0.9653(4) 0.032(2) Uani 1 1 d .
C65 C 0.2226(12) 0.9121(7) 1.0086(4) 0.040(3) Uani 1 1 d .
H65 H 0.3379 0.9391 1.0135 0.048 Uiso 1 1 calc R
C66 C 0.1252(12) 0.9358(7) 1.0447(4) 0.036(2) Uani 1 1 d .
H66 H 0.1756 0.9780 1.0748 0.043 Uiso 1 1 calc R
C67 C -0.0438(12) 0.8986(6) 1.0371(4) 0.032(2) Uani 1 1 d .
C68 C -0.1159(12) 0.8357(7) 0.9931(4) 0.041(3) Uani 1 1 d .
H68 H -0.2317 0.8096 0.9875 0.049 Uiso 1 1 calc R
C69 C -0.0219(12) 0.8119(7) 0.9584(4) 0.036(2) Uani 1 1 d .
H69 H -0.0733 0.7693 0.9286 0.043 Uiso 1 1 calc R
C70 C -0.0754(14) 0.9809(8) 1.1153(4) 0.050(3) Uani 1 1 d .
H70A H -0.0325 1.0363 1.1023 0.060 Uiso 1 1 calc R
H70B H 0.0161 0.9633 1.1382 0.060 Uiso 1 1 calc R
H70C H -0.1612 0.9864 1.1368 0.060 Uiso 1 1 calc R

loop_
_atom_site_aniso_label
_atom_site_aniso_U_11
_atom_site_aniso_U_22
_atom_site_aniso_U_33
_atom_site_aniso_U_23
_atom_site_aniso_U_13
_atom_site_aniso_U_12
S1 0.0313(13) 0.0441(16) 0.0259(12) -0.0020(11) 0.0050(10) 0.0103(11)
S2 0.0298(13) 0.0307(14) 0.0379(13) 0.0058(11) 0.0073(10) 0.0069(11)
S3 0.0286(13) 0.0308(14) 0.0368(13) -0.0007(10) 0.0032(10) 0.0048(11)
S4 0.0311(13) 0.0296(13) 0.0326(12) 0.0047(10) 0.0035(10) 0.0069(11)
S5 0.0414(15) 0.0386(15) 0.0298(13) 0.0029(11) 0.0009(11) 0.0115(12)
S6 0.0379(15) 0.0387(16) 0.0404(14) 0.0044(12) 0.0112(11) 0.0029(12)
S41 0.0355(14) 0.0437(16) 0.0246(12) 0.0001(11) 0.0057(10) 0.0032(12)
S42 0.0310(13) 0.0349(14) 0.0324(12) 0.0021(11) 0.0072(10) 0.0058(11)
S43 0.0395(15) 0.0412(16) 0.0432(15) 0.0036(12) 0.0016(11) 0.0166(13)
S44 0.0293(13) 0.0335(14) 0.0352(13) 0.0052(11) 0.0008(10) 0.0063(11)
S45 0.0297(13) 0.0358(14) 0.0257(11) 0.0029(10) 0.0003(9) 0.0101(11)
S46 0.0411(15) 0.0349(15) 0.0443(15) -0.0033(12) 0.0122(12) -0.0013(12)
P1 0.0274(13) 0.0303(14) 0.0255(12) -0.0003(10) 0.0048(10) 0.0075(11)
P2 0.0336(14) 0.0308(14) 0.0271(12) 0.0038(10) 0.0041(10) 0.0058(11)
P41 0.0335(14) 0.0335(15) 0.0254(12) 0.0000(10) 0.0049(10) 0.0071(12)
P42 0.0267(13) 0.0282(14) 0.0293(12) 0.0018(10) 0.0010(10) 0.0037(11)
O1 0.023(4) 0.055(5) 0.044(4) 0.001(4) 0.002(3) -0.003(3)
O2 0.057(5) 0.054(5) 0.058(5) -0.010(4) 0.028(4) 0.005(4)
O41 0.045(4) 0.047(5) 0.041(4) -0.010(4) 0.005(3) -0.011(4)
O42 0.050(5) 0.048(5) 0.040(4) -0.004(3) 0.011(3) 0.008(4)
C1 0.034(6) 0.032(6) 0.047(6) 0.008(5) 0.008(4) 0.007(5)
C2 0.022(5) 0.036(6) 0.043(6) 0.015(4) -0.003(4) 0.017(4)
C3 0.052(7) 0.043(7) 0.028(5) -0.001(5) 0.003(5) 0.025(6)
C4 0.080(9) 0.052(8) 0.024(5) 0.015(5) 0.019(5) 0.033(7)
C5 0.051(7) 0.041(7) 0.079(9) 0.016(6) 0.031(6) 0.014(6)
C6 0.035(6) 0.031(6) 0.061(7) 0.012(5) -0.001(5) 0.015(5)
C7 0.033(5) 0.030(5) 0.028(5) 0.013(4) 0.008(4) 0.013(4)
C8 0.076(8) 0.035(6) 0.021(5) 0.001(4) 0.002(5) 0.031(6)
C9 0.019(5) 0.040(6) 0.040(5) 0.006(4) 0.003(4) 0.016(4)
C10 0.013(4) 0.028(5) 0.046(6) 0.005(4) -0.001(4) -0.001(4)
C11 0.025(5) 0.036(6) 0.035(5) 0.016(4) -0.002(4) 0.002(4)
C12 0.034(6) 0.058(8) 0.045(6) 0.023(6) 0.007(5) 0.012(5)
C13 0.028(5) 0.029(6) 0.062(7) 0.026(5) -0.004(5) 0.011(5)
C14 0.026(5) 0.025(6) 0.059(7) 0.007(5) 0.008(5) 0.001(4)
C15 0.014(4) 0.034(5) 0.029(5) 0.000(4) 0.009(3) 0.001(4)
C16 0.027(5) 0.060(7) 0.029(5) -0.018(5) 0.008(4) 0.000(5)
C17 0.029(5) 0.023(5) 0.025(5) -0.001(4) 0.005(4) 0.007(4)
C18 0.024(5) 0.040(6) 0.041(6) 0.015(5) 0.003(4) 0.012(4)
C19 0.033(6) 0.061(7) 0.024(5) -0.010(5) 0.014(4) -0.004(5)
C20 0.028(5) 0.035(6) 0.018(4) 0.003(4) -0.002(4) 0.003(4)
C21 0.036(6) 0.031(6) 0.030(5) 0.002(4) 0.004(4) 0.006(4)
C22 0.029(5) 0.036(6) 0.024(5) -0.002(4) 0.009(4) 0.004(4)
C23 0.019(5) 0.093(9) 0.019(5) -0.003(5) -0.003(4) 0.007(5)
C24 0.030(5) 0.036(6) 0.029(5) 0.000(4) 0.011(4) 0.001(4)
C25 0.043(6) 0.027(6) 0.050(6) 0.008(5) 0.005(5) 0.016(5)
C26 0.039(6) 0.032(6) 0.051(6) 0.003(5) 0.005(5) 0.005(5)
C27 0.048(6) 0.031(6) 0.036(5) 0.007(4) 0.007(5) 0.022(5)
C28 0.044(6) 0.027(6) 0.040(6) 0.005(4) -0.002(5) 0.009(5)
C29 0.047(6) 0.033(6) 0.030(5) 0.005(4) 0.011(4) -0.008(5)
C30 0.064(8) 0.057(8) 0.049(7) 0.001(6) 0.015(6) 0.034(7)
C41 0.026(5) 0.039(6) 0.039(5) 0.010(5) 0.006(4) 0.009(5)
C42 0.026(5) 0.039(6) 0.028(5) 0.009(4) 0.004(4) 0.013(4)
C43 0.049(7) 0.061(8) 0.027(5) 0.004(5) 0.018(5) 0.022(6)
C44 0.034(6) 0.104(11) 0.029(6) 0.025(7) 0.008(5) 0.024(7)
C45 0.050(7) 0.069(9) 0.060(8) 0.035(7) 0.030(6) 0.028(7)
C46 0.040(6) 0.024(6) 0.057(7) 0.012(5) 0.019(5) 0.006(5)
C47 0.025(5) 0.042(6) 0.028(5) 0.006(4) 0.010(4) 0.001(4)
C48 0.032(5) 0.052(7) 0.019(4) -0.001(4) 0.007(4) 0.023(5)
C49 0.037(6) 0.046(7) 0.043(6) 0.007(5) 0.009(5) 0.007(5)
C50 0.030(5) 0.045(6) 0.017(4) 0.005(4) 0.003(4) 0.007(5)
C51 0.044(6) 0.040(6) 0.032(5) -0.003(5) 0.012(4) -0.002(5)
C52 0.047(6) 0.036(6) 0.022(5) 0.012(4) 0.003(4) 0.018(5)
C53 0.053(7) 0.043(7) 0.051(7) 0.023(5) 0.002(5) 0.026(6)
C54 0.034(6) 0.040(6) 0.044(6) 0.006(5) 0.007(5) 0.002(5)
C55 0.029(5) 0.031(5) 0.031(5) 0.014(4) 0.001(4) 0.015(4)
C56 0.035(5) 0.032(6) 0.029(5) 0.004(4) -0.003(4) 0.004(5)
C57 0.038(5) 0.030(5) 0.019(4) 0.010(4) 0.006(4) 0.010(4)
C58 0.033(5) 0.041(6) 0.034(5) -0.009(5) 0.010(4) 0.003(5)
C59 0.043(6) 0.045(7) 0.033(5) -0.004(5) 0.012(5) 0.007(5)
C60 0.037(6) 0.035(6) 0.026(5) 0.003(4) 0.012(4) 0.001(5)
C61 0.042(6) 0.026(5) 0.031(5) -0.005(4) 0.002(4) -0.002(5)
C62 0.033(5) 0.024(5) 0.046(6) 0.006(4) 0.004(4) -0.007(4)
C63 0.033(6) 0.060(8) 0.049(7) -0.001(6) 0.004(5) -0.009(6)
C64 0.029(5) 0.030(5) 0.033(5) 0.001(4) -0.001(4) 0.001(4)
C65 0.030(5) 0.038(6) 0.042(6) -0.004(5) -0.006(4) -0.003(5)
C66 0.030(5) 0.043(6) 0.029(5) -0.003(4) 0.002(4) 0.004(5)
C67 0.040(6) 0.034(6) 0.028(5) 0.010(4) 0.010(4) 0.019(5)
C68 0.027(5) 0.050(7) 0.042(6) 0.001(5) 0.004(4) 0.005(5)
C69 0.029(5) 0.039(6) 0.038(5) 0.002(5) 0.004(4) 0.006(5)
C70 0.055(7) 0.053(8) 0.040(6) -0.006(5) 0.015(5) 0.005(6)

loop_
_atom_type_symbol
_atom_type_description
_atom_type_scat_dispersion_real
_atom_type_scat_dispersion_imag
_atom_type_scat_source
C C 0.0033 0.0016
;
International Tables for Crystallography
(Vol. C, Tables 4.2.6.8 and 6.1.1.4)
;
H H 0.0000 0.0000
;
International Tables for Crystallography
(Vol. C, Table 6.1.1.4)
;
O O 0.0106 0.0060
;
International Tables for Crystallography
(Vol. C, Tables 4.2.6.8 and 6.1.1.4)
;
P P 0.1023 0.0942
;
International Tables for Crystallography
(Vol. C, Tables 4.2.6.8 and 6.1.1.4)
;
S S 0.1246 0.1234
;
International Tables for Crystallography
(Vol. C, Tables 4.2.6.8 and 6.1.1.4)
;

loop_
_geom_angle_atom_site_label_1
_geom_angle_atom_site_label_2
_geom_angle_atom_site_label_3
_geom_angle
C16 S1 P1 97.7(3)
C1 S2 P1 101.7(3)
C9 S4 P2 106.2(3)
C8 S5 P2 99.8(3)
C56 S41 P41 98.6(3)
C41 S42 P41 102.4(3)
C49 S44 P42 101.2(3)
C48 S45 P42 96.9(3)
C17 P1 S3 115.5(3)
C17 P1 S1 103.9(3)
S3 P1 S1 115.56(15)
C17 P1 S2 106.0(3)
S3 P1 S2 106.67(15)
S1 P1 S2 108.84(15)
C24 P2 S6 116.5(3)
C24 P2 S4 109.3(3)
S6 P2 S4 105.14(15)
C24 P2 S5 101.4(3)
S6 P2 S5 116.05(16)
S4 P2 S5 108.15(15)
C57 P41 S43 116.4(3)
C57 P41 S42 108.3(3)
S43 P41 S42 106.83(16)
C57 P41 S41 101.5(3)
S43 P41 S41 115.06(16)
S42 P41 S41 108.35(15)
C64 P42 S46 117.0(3)
C64 P42 S44 107.2(3)
S46 P42 S44 107.06(15)
C64 P42 S45 101.8(3)
S46 P42 S45 115.78(16)
S44 P42 S45 107.31(14)
C20 O1 C23 118.5(7)
C27 O2 C30 117.8(9)
C60 O41 C63 117.7(8)
C67 O42 C70 117.0(8)
C2 C1 S2 110.2(6)
C2 C1 H1A 109.6
S2 C1 H1A 109.6
C2 C1 H1B 109.6
S2 C1 H1B 109.6
H1A C1 H1B 108.1
C3 C2 C7 119.1(9)
C3 C2 C1 117.2(9)
C7 C2 C1 123.7(8)
C4 C3 C2 119.6(10)
C4 C3 H3 120.2
C2 C3 H3 120.2
C3 C4 C5 120.4(10)
C3 C4 H4 119.8
C5 C4 H4 119.8
C6 C5 C4 120.4(11)
C6 C5 H5 119.8
C4 C5 H5 119.8
C7 C6 C5 118.9(10)
C7 C6 H6 120.6
C5 C6 H6 120.6
C6 C7 C2 121.6(9)
C6 C7 C8 117.2(9)
C2 C7 C8 121.2(9)
C7 C8 S5 109.0(6)
C7 C8 H8A 109.9
S5 C8 H8A 109.9
C7 C8 H8B 109.9
S5 C8 H8B 109.9
H8A C8 H8B 108.3
C10 C9 S4 108.3(6)
C10 C9 H9A 110.0
S4 C9 H9A 110.0
C10 C9 H9B 110.0
S4 C9 H9B 110.0
H9A C9 H9B 108.4
C11 C10 C15 117.8(9)
C11 C10 C9 119.5(9)
C15 C10 C9 122.7(9)
C12 C11 C10 121.3(10)
C12 C11 H11 119.4
C10 C11 H11 119.4
C11 C12 C13 120.9(10)
C11 C12 H12 119.6
C13 C12 H12 119.6
C14 C13 C12 117.4(9)
C14 C13 H13 121.3
C12 C13 H13 121.3
C15 C14 C13 121.9(10)
C15 C14 H14 119.0
C13 C14 H14 119.0
C14 C15 C10 120.7(9)
C14 C15 C16 119.0(9)
C10 C15 C16 120.3(9)
C15 C16 S1 112.0(6)
C15 C16 H16A 109.2
S1 C16 H16A 109.2
C15 C16 H16B 109.2
S1 C16 H16B 109.2
H16A C16 H16B 107.9
C22 C17 C18 118.6(8)
C22 C17 P1 118.8(7)
C18 C17 P1 122.3(7)
C19 C18 C17 119.7(9)
C19 C18 H18 120.2
C17 C18 H18 120.2
C20 C19 C18 120.2(9)
C20 C19 H19 119.9
C18 C19 H19 119.9
C21 C20 O1 118.0(8)
C21 C20 C19 118.7(8)
O1 C20 C19 123.3(8)
C20 C21 C22 124.2(9)
C20 C21 H21 117.9
C22 C21 H21 117.9
C21 C22 C17 118.6(8)
C21 C22 H22 120.7
C17 C22 H22 120.7
O1 C23 H23A 109.5
O1 C23 H23B 109.5
H23A C23 H23B 109.5
O1 C23 H23C 109.5
H23A C23 H23C 109.5
H23B C23 H23C 109.5
C29 C24 C25 117.1(9)
C29 C24 P2 118.8(7)
C25 C24 P2 124.0(7)
C26 C25 C24 123.5(10)
C26 C25 H25 118.3
C24 C25 H25 118.3
C25 C26 C27 118.3(10)
C25 C26 H26 120.8
C27 C26 H26 120.8
O2 C27 C28 116.3(9)
O2 C27 C26 124.5(10)
C28 C27 C26 119.2(9)
C29 C28 C27 121.0(10)
C29 C28 H28 119.5
C27 C28 H28 119.5
C28 C29 C24 120.8(10)
C28 C29 H29 119.6
C24 C29 H29 119.6
O2 C30 H30A 109.5
O2 C30 H30B 109.5
H30A C30 H30B 109.5
O2 C30 H30C 109.5
H30A C30 H30C 109.5
H30B C30 H30C 109.5
C42 C41 S42 109.2(6)
C42 C41 H41A 109.8
S42 C41 H41A 109.8
C42 C41 H41B 109.8
S42 C41 H41B 109.8
H41A C41 H41B 108.3
C43 C42 C47 118.8(10)
C43 C42 C41 118.9(9)
C47 C42 C41 122.3(8)
C42 C43 C44 120.9(11)
C42 C43 H43 119.5
C44 C43 H43 119.5
C45 C44 C43 119.8(10)
C45 C44 H44 120.1
C43 C44 H44 120.1
C44 C45 C46 118.1(11)
C44 C45 H45 120.9
C46 C45 H45 120.9
C47 C46 C45 122.2(11)
C47 C46 H46 118.9
C45 C46 H46 118.9
C46 C47 C42 120.0(9)
C46 C47 C48 119.6(9)
C42 C47 C48 120.3(9)
C47 C48 S45 108.6(6)
C47 C48 H48A 110.0
S45 C48 H48A 110.0
C47 C48 H48B 110.0
S45 C48 H48B 110.0
H48A C48 H48B 108.4
C50 C49 S44 109.9(7)
C50 C49 H49A 109.7
S44 C49 H49A 109.7
C50 C49 H49B 109.7
S44 C49 H49B 109.7
H49A C49 H49B 108.2
C55 C50 C51 119.4(9)
C55 C50 C49 123.1(8)
C51 C50 C49 117.4(9)
C52 C51 C50 120.6(9)
C52 C51 H51 119.7
C50 C51 H51 119.7
C51 C52 C53 120.8(9)
C51 C52 H52 119.6
C53 C52 H52 119.6
C52 C53 C54 118.8(9)
C52 C53 H53 120.6
C54 C53 H53 120.6
C55 C54 C53 121.2(10)
C55 C54 H54 119.4
C53 C54 H54 119.4
C54 C55 C50 119.2(8)
C54 C55 C56 118.7(8)
C50 C55 C56 122.1(8)
C55 C56 S41 108.8(7)
C55 C56 H56A 109.9
S41 C56 H56A 109.9
C55 C56 H56B 109.9
S41 C56 H56B 109.9
H56A C56 H56B 108.3
C58 C57 C62 119.1(9)
C58 C57 P41 122.2(7)
C62 C57 P41 118.5(7)
C57 C58 C59 120.6(9)
C57 C58 H58 119.7
C59 C58 H58 119.7
C60 C59 C58 118.8(9)
C60 C59 H59 120.6
C58 C59 H59 120.6
C59 C60 C61 121.0(9)
C59 C60 O41 123.4(9)
C61 C60 O41 115.7(8)
C60 C61 C62 120.9(9)
C60 C61 H61 119.5
C62 C61 H61 119.5
C61 C62 C57 119.4(9)
C61 C62 H62 120.3
C57 C62 H62 120.3
O41 C63 H63A 109.5
O41 C63 H63B 109.5
H63A C63 H63B 109.5
O41 C63 H63C 109.5
H63A C63 H63C 109.5
H63B C63 H63C 109.5
C65 C64 C69 118.8(9)
C65 C64 P42 118.1(7)
C69 C64 P42 123.1(7)
C64 C65 C66 119.3(9)
C64 C65 H65 120.3
C66 C65 H65 120.3
C67 C66 C65 120.8(9)
C67 C66 H66 119.6
C65 C66 H66 119.6
O42 C67 C66 125.3(9)
O42 C67 C68 115.7(9)
C66 C67 C68 119.0(8)
C69 C68 C67 120.4(9)
C69 C68 H68 119.8
C67 C68 H68 119.8
C68 C69 C64 121.7(9)
C68 C69 H69 119.2
C64 C69 H69 119.2
O42 C70 H70A 109.5
O42 C70 H70B 109.5
H70A C70 H70B 109.5
O42 C70 H70C 109.5
H70A C70 H70C 109.5
H70B C70 H70C 109.5

loop_
_geom_bond_atom_site_label_1
_geom_bond_atom_site_label_2
_geom_bond_distance
S1 C16 1.829(10)
S1 P1 2.092(3)
S2 C1 1.837(10)
S2 P1 2.093(4)
S3 P1 1.934(3)
S4 C9 1.835(10)
S4 P2 2.087(4)
S5 C8 1.867(10)
S5 P2 2.102(3)
S6 P2 1.946(4)
S41 C56 1.833(9)
S41 P41 2.097(3)
S42 C41 1.848(9)
S42 P41 2.081(4)
S43 P41 1.941(3)
S44 C49 1.851(11)
S44 P42 2.078(3)
S45 C48 1.860(8)
S45 P42 2.100(3)
S46 P42 1.950(4)
P1 C17 1.790(9)
P2 C24 1.806(9)
P41 C57 1.808(10)
P42 C64 1.815(10)
O1 C20 1.367(10)
O1 C23 1.414(11)
O2 C27 1.358(11)
O2 C30 1.427(14)
O41 C60 1.368(11)
O41 C63 1.411(12)
O42 C67 1.330(11)
O42 C70 1.444(12)
C1 C2 1.525(14)
C1 H1A 0.9900
C1 H1B 0.9900
C2 C3 1.395(13)
C2 C7 1.391(13)
C3 C4 1.362(16)
C3 H3 0.9500
C4 C5 1.400(16)
C4 H4 0.9500
C5 C6 1.376(16)
C5 H5 0.9500
C6 C7 1.366(14)
C6 H6 0.9500
C7 C8 1.505(12)
C8 H8A 0.9900
C8 H8B 0.9900
C9 C10 1.475(13)
C9 H9A 0.9900
C9 H9B 0.9900
C10 C11 1.406(13)
C10 C15 1.414(12)
C11 C12 1.381(15)
C11 H11 0.9500
C12 C13 1.414(15)
C12 H12 0.9500
C13 C14 1.407(14)
C13 H13 0.9500
C14 C15 1.369(13)
C14 H14 0.9500
C15 C16 1.521(13)
C16 H16A 0.9900
C16 H16B 0.9900
C17 C22 1.402(12)
C17 C18 1.415(12)
C18 C19 1.405(13)
C18 H18 0.9500
C19 C20 1.381(12)
C19 H19 0.9500
C20 C21 1.349(13)
C21 C22 1.369(13)
C21 H21 0.9500
C22 H22 0.9500
C23 H23A 0.9800
C23 H23B 0.9800
C23 H23C 0.9800
C24 C29 1.384(13)
C24 C25 1.399(14)
C25 C26 1.354(14)
C25 H25 0.9500
C26 C27 1.405(14)
C26 H26 0.9500
C27 C28 1.386(15)
C28 C29 1.371(14)
C28 H28 0.9500
C29 H29 0.9500
C30 H30A 0.9800
C30 H30B 0.9800
C30 H30C 0.9800
C41 C42 1.539(14)
C41 H41A 0.9900
C41 H41B 0.9900
C42 C43 1.361(13)
C42 C47 1.397(13)
C43 C44 1.397(17)
C43 H43 0.9500
C44 C45 1.373(17)
C44 H44 0.9500
C45 C46 1.391(15)
C45 H45 0.9500
C46 C47 1.339(14)
C46 H46 0.9500
C47 C48 1.536(12)
C48 H48A 0.9900
C48 H48B 0.9900
C49 C50 1.503(14)
C49 H49A 0.9900
C49 H49B 0.9900
C50 C55 1.387(13)
C50 C51 1.405(13)
C51 C52 1.363(14)
C51 H51 0.9500
C52 C53 1.388(14)
C52 H52 0.9500
C53 C54 1.393(14)
C53 H53 0.9500
C54 C55 1.391(13)
C54 H54 0.9500
C55 C56 1.500(12)
C56 H56A 0.9900
C56 H56B 0.9900
C57 C58 1.384(13)
C57 C62 1.403(13)
C58 C59 1.419(14)
C58 H58 0.9500
C59 C60 1.372(13)
C59 H59 0.9500
C60 C61 1.368(13)
C61 C62 1.392(13)
C61 H61 0.9500
C62 H62 0.9500
C63 H63A 0.9800
C63 H63B 0.9800
C63 H63C 0.9800
C64 C65 1.396(13)
C64 C69 1.395(13)
C65 C66 1.397(14)
C65 H65 0.9500
C66 C67 1.384(14)
C66 H66 0.9500
C67 C68 1.397(13)
C68 C69 1.351(13)
C68 H68 0.9500
C69 H69 0.9500
C70 H70A 0.9800
C70 H70B 0.9800
C70 H70C 0.9800

loop_
_geom_torsion_atom_site_label_1
_geom_torsion_atom_site_label_2
_geom_torsion_atom_site_label_3
_geom_torsion_atom_site_label_4
_geom_torsion
C16 S1 P1 C17 173.0(5)
C16 S1 P1 S3 45.5(4)
C16 S1 P1 S2 -74.5(4)
C1 S2 P1 C17 56.5(4)
C1 S2 P1 S3 180.0(4)
C1 S2 P1 S1 -54.7(4)
C9 S4 P2 C24 59.4(5)
C9 S4 P2 S6 -174.8(3)
C9 S4 P2 S5 -50.2(4)
C8 S5 P2 C24 170.8(5)
C8 S5 P2 S6 43.5(4)
C8 S5 P2 S4 -74.3(4)
C41 S42 P41 C57 51.8(5)
C41 S42 P41 S43 178.0(3)
C41 S42 P41 S41 -57.5(4)
C56 S41 P41 C57 174.4(4)
C56 S41 P41 S43 47.8(4)
C56 S41 P41 S42 -71.7(4)
C49 S44 P42 C64 54.6(5)
C49 S44 P42 S46 -179.1(4)
C49 S44 P42 S45 -54.2(4)
C48 S45 P42 C64 -177.7(5)
C48 S45 P42 S46 54.3(4)
C48 S45 P42 S44 -65.2(4)
P1 S2 C1 C2 162.9(6)
S2 C1 C2 C3 107.5(8)
S2 C1 C2 C7 -73.0(11)
C7 C2 C3 C4 -0.6(14)
C1 C2 C3 C4 178.8(9)
C2 C3 C4 C5 0.7(15)
C3 C4 C5 C6 0.4(16)
C4 C5 C6 C7 -1.6(16)
C5 C6 C7 C2 1.7(15)
C5 C6 C7 C8 179.7(9)
C3 C2 C7 C6 -0.6(14)
C1 C2 C7 C6 179.9(9)
C3 C2 C7 C8 -178.5(8)
C1 C2 C7 C8 2.1(14)
C6 C7 C8 S5 84.2(10)
C2 C7 C8 S5 -97.9(9)
P2 S5 C8 C7 -141.5(7)
P2 S4 C9 C10 166.4(6)
S4 C9 C10 C11 100.3(8)
S4 C9 C10 C15 -77.8(9)
C15 C10 C11 C12 -2.1(13)
C9 C10 C11 C12 179.6(9)
C10 C11 C12 C13 2.4(15)
C11 C12 C13 C14 -1.8(14)
C12 C13 C14 C15 1.1(14)
C13 C14 C15 C10 -1.0(14)
C13 C14 C15 C16 177.8(8)
C11 C10 C15 C14 1.5(13)
C9 C10 C15 C14 179.6(8)
C11 C10 C15 C16 -177.3(8)
C9 C10 C15 C16 0.9(12)
C14 C15 C16 S1 91.5(9)
C10 C15 C16 S1 -89.7(9)
P1 S1 C16 C15 -140.3(7)
S3 P1 C17 C22 -62.5(8)
S1 P1 C17 C22 170.0(7)
S2 P1 C17 C22 55.3(8)
S3 P1 C17 C18 111.3(7)
S1 P1 C17 C18 -16.2(8)
S2 P1 C17 C18 -130.8(7)
C22 C17 C18 C19 -1.6(14)
P1 C17 C18 C19 -175.4(8)
C17 C18 C19 C20 2.2(16)
C23 O1 C20 C21 -179.2(10)
C23 O1 C20 C19 0.8(15)
C18 C19 C20 C21 -2.7(16)
C18 C19 C20 O1 177.3(9)
O1 C20 C21 C22 -177.3(9)
C19 C20 C21 C22 2.7(16)
C20 C21 C22 C17 -2.0(15)
C18 C17 C22 C21 1.4(14)
P1 C17 C22 C21 175.5(7)
S6 P2 C24 C29 -12.4(9)
S4 P2 C24 C29 106.6(8)
S5 P2 C24 C29 -139.3(8)
S6 P2 C24 C25 171.3(7)
S4 P2 C24 C25 -69.8(9)
S5 P2 C24 C25 44.3(9)
C29 C24 C25 C26 -4.2(15)
P2 C24 C25 C26 172.2(8)
C24 C25 C26 C27 2.8(16)
C30 O2 C27 C28 -173.3(9)
C30 O2 C27 C26 7.1(15)
C25 C26 C27 O2 179.8(10)
C25 C26 C27 C28 0.3(15)
O2 C27 C28 C29 178.8(9)
C26 C27 C28 C29 -1.7(15)
C27 C28 C29 C24 0.2(15)
C25 C24 C29 C28 2.7(15)
P2 C24 C29 C28 -174.0(8)
P41 S42 C41 C42 172.0(6)
S42 C41 C42 C43 104.0(9)
S42 C41 C42 C47 -77.5(10)
C47 C42 C43 C44 -3.2(15)
C41 C42 C43 C44 175.3(9)
C42 C43 C44 C45 1.0(16)
C43 C44 C45 C46 2.3(16)
C44 C45 C46 C47 -3.4(16)
C45 C46 C47 C42 1.1(15)
C45 C46 C47 C48 -178.6(9)
C43 C42 C47 C46 2.2(14)
C41 C42 C47 C46 -176.3(9)
C43 C42 C47 C48 -178.0(8)
C41 C42 C47 C48 3.5(13)
C46 C47 C48 S45 79.7(10)
C42 C47 C48 S45 -100.1(9)
P42 S45 C48 C47 -145.2(7)
P42 S44 C49 C50 178.4(6)
S44 C49 C50 C55 -78.9(11)
S44 C49 C50 C51 103.1(9)
C55 C50 C51 C52 -2.3(15)
C49 C50 C51 C52 175.8(9)
C50 C51 C52 C53 2.7(16)
C51 C52 C53 C54 -2.5(16)
C52 C53 C54 C55 2.0(16)
C53 C54 C55 C50 -1.6(15)
C53 C54 C55 C56 177.9(9)
C51 C50 C55 C54 1.7(14)
C49 C50 C55 C54 -176.3(9)
C51 C50 C55 C56 -177.8(9)
C49 C50 C55 C56 4.2(14)
C54 C55 C56 S41 88.3(9)
C50 C55 C56 S41 -92.3(10)
P41 S41 C56 C55 -153.3(6)
S43 P41 C57 C58 149.5(7)
S42 P41 C57 C58 -90.2(8)
S41 P41 C57 C58 23.8(9)
S43 P41 C57 C62 -25.5(8)
S42 P41 C57 C62 94.8(7)
S41 P41 C57 C62 -151.2(7)
C62 C57 C58 C59 -4.8(15)
P41 C57 C58 C59 -179.8(8)
C57 C58 C59 C60 4.9(16)
C58 C59 C60 C61 -3.6(15)
C58 C59 C60 O41 178.7(9)
C63 O41 C60 C59 -3.6(15)
C63 O41 C60 C61 178.5(10)
C59 C60 C61 C62 2.3(16)
O41 C60 C61 C62 -179.7(9)
C60 C61 C62 C57 -2.2(15)
C58 C57 C62 C61 3.5(14)
P41 C57 C62 C61 178.6(7)
S46 P42 C64 C65 -31.3(9)
S44 P42 C64 C65 88.9(8)
S45 P42 C64 C65 -158.6(7)
S46 P42 C64 C69 148.2(8)
S44 P42 C64 C69 -91.6(8)
S45 P42 C64 C69 20.9(9)
C69 C64 C65 C66 1.9(15)
P42 C64 C65 C66 -178.5(8)
C64 C65 C66 C67 -1.8(15)
C70 O42 C67 C66 -0.2(14)
C70 O42 C67 C68 179.1(9)
C65 C66 C67 O42 -179.7(9)
C65 C66 C67 C68 0.9(15)
O42 C67 C68 C69 -179.6(9)
C66 C67 C68 C69 -0.2(15)
C67 C68 C69 C64 0.4(16)
C65 C64 C69 C68 -1.2(15)
P42 C64 C69 C68 179.3(8)
